data_7219469
loop_
_publ_author_name
'Wang, Kangcai'
'Li, Jing'
'Xu, Dingguo'
'Luo, Daibing'
'Lin, Zhien'

_publ_section_title
;
 Open-framework beryllium phosphates with a zeolitic CrB4topology and
 their structural analogues containing 12-ring channels
;
_journal_issue 10
_journal_name_full CrystEngComm
_journal_page_first 2162
_journal_paper_doi 10.1039/C4CE02226B
_journal_volume 17
_journal_year 2015
_chemical_formula_sum 'C5 H9 Be3 N O13 P3'
_chemical_formula_weight 411.07
_chemical_name_systematic
; 
 ? 
;
_space_group_IT_number 2
_symmetry_cell_setting triclinic
_symmetry_space_group_name_Hall '-P 1'
_symmetry_space_group_name_H-M 'P -1'
_atom_sites_solution_hydrogens geom
_atom_sites_solution_primary direct
_atom_sites_solution_secondary difmap
_audit_creation_method SHELXL-97
_audit_update_record
;
2014-11-08 deposited with the CCDC.
2015-01-29 downloaded from the CCDC.
;
_cell_angle_alpha 62.332(7)
_cell_angle_beta 79.518(5)
_cell_angle_gamma 84.052(5)
_cell_formula_units_Z 2
_cell_length_a 4.8173(3)
_cell_length_b 12.0871(7)
_cell_length_c 12.6085(9)
_cell_measurement_reflns_used 4496
_cell_measurement_temperature 293(2)
_cell_measurement_theta_max 72.6290
_cell_measurement_theta_min 3.9910
_cell_volume 639.20(8)
_computing_structure_refinement 'SHELXL-97 (Sheldrick, 1997)'
_computing_structure_solution 'SHELXS-97 (Sheldrick, 1990)'
_diffrn_ambient_temperature 293(2)
_diffrn_measured_fraction_theta_full 0.999
_diffrn_measured_fraction_theta_max 0.999
_diffrn_measurement_device_type 'New Gemini, Dual, Cu at zero, EosS2'
_diffrn_measurement_method '\w scans'
_diffrn_radiation_monochromator graphite
_diffrn_radiation_source 'fine-focus sealed tube'
_diffrn_radiation_type CuK\a
_diffrn_radiation_wavelength 1.54184
_diffrn_reflns_av_R_equivalents 0.0570
_diffrn_reflns_av_sigmaI/netI 0.0435
_diffrn_reflns_limit_h_max 5
_diffrn_reflns_limit_h_min -5
_diffrn_reflns_limit_k_max 14
_diffrn_reflns_limit_k_min -14
_diffrn_reflns_limit_l_max 15
_diffrn_reflns_limit_l_min -15
_diffrn_reflns_number 8994
_diffrn_reflns_theta_full 67.07
_diffrn_reflns_theta_max 67.07
_diffrn_reflns_theta_min 4.25
_exptl_absorpt_coefficient_mu 5.091
_exptl_absorpt_correction_T_max 1.00000
_exptl_absorpt_correction_T_min 0.09675
_exptl_absorpt_correction_type multi-scan
_exptl_absorpt_process_details
;
CrysAlisPro, Agilent Technologies,
Version 1.171.37.33 (release 27-03-2014 CrysAlis171 .NET)
(compiled Mar 27 2014,17:12:48)
Empirical absorption correction using spherical harmonics,
 implemented in SCALE3 ABSPACK scaling algorithm.
;
_exptl_crystal_colour colorless
_exptl_crystal_density_diffrn 2.136
_exptl_crystal_density_method 'not measured'
_exptl_crystal_description prism
_exptl_crystal_F_000 414
_exptl_crystal_size_max 0.20
_exptl_crystal_size_mid 0.12
_exptl_crystal_size_min 0.12
_refine_diff_density_max 1.619
_refine_diff_density_min -0.591
_refine_diff_density_rms 0.201
_refine_ls_extinction_method none
_refine_ls_goodness_of_fit_ref 1.076
_refine_ls_hydrogen_treatment mixed
_refine_ls_matrix_type full
_refine_ls_number_parameters 227
_refine_ls_number_reflns 2277
_refine_ls_number_restraints 0
_refine_ls_restrained_S_all 1.076
_refine_ls_R_factor_all 0.0804
_refine_ls_R_factor_gt 0.0765
_refine_ls_shift/su_max 0.001
_refine_ls_shift/su_mean 0.000
_refine_ls_structure_factor_coef Fsqd
_refine_ls_weighting_details 'calc w=1/[\s^2^(Fo^2^)+(0.1582P)^2^+0.7503P] where P=(Fo^2^+2Fc^2^)/3'
_refine_ls_weighting_scheme calc
_refine_ls_wR_factor_gt 0.2028
_refine_ls_wR_factor_ref 0.2092
_reflns_number_gt 2045
_reflns_number_total 2277
_reflns_threshold_expression >2sigma(I)
_cod_data_source_file c4ce02226b2.cif
_cod_data_source_block 4
_cod_depositor_comments 'Adding full bibliography for 7219466--7219469.cif.'
_cod_original_cell_volume 639.21(7)
_cod_original_sg_symbol_H-M P-1
_cod_database_code 7219469

loop_
_symmetry_equiv_pos_as_xyz
'x, y, z'
'-x, -y, -z'

loop_
_atom_site_label
_atom_site_type_symbol
_atom_site_fract_x
_atom_site_fract_y
_atom_site_fract_z
_atom_site_U_iso_or_equiv
_atom_site_adp_type
_atom_site_occupancy
_atom_site_symmetry_multiplicity
_atom_site_calc_flag
_atom_site_refinement_flags
Be1 Be 0.8168(11) 0.3617(5) 0.0114(5) 0.0131(10) Uani 1 1 d .
Be2 Be 1.1511(12) -0.0040(5) 0.1375(5) 0.0167(11) Uani 1 1 d .
Be3 Be 1.0127(12) 0.1670(5) 0.3720(5) 0.0158(11) Uani 1 1 d .
P1 P 0.2529(2) 0.37051(9) 0.14316(8) 0.0102(4) Uani 1 1 d .
P2 P 0.6793(2) 0.13110(9) 0.01128(9) 0.0131(4) Uani 1 1 d .
P3 P 1.2457(2) -0.07311(9) 0.38594(9) 0.0135(4) Uani 1 1 d .
O1 O 0.5727(6) 0.3512(3) 0.1234(3) 0.0167(7) Uani 1 1 d .
O2 O 0.1207(6) 0.3178(3) 0.0710(3) 0.0142(6) Uani 1 1 d .
O3 O 0.1631(7) 0.5055(3) 0.1017(3) 0.0169(7) Uani 1 1 d .
O4 O 0.1510(6) 0.2974(3) 0.2783(3) 0.0154(7) Uani 1 1 d .
O5 O 0.7696(6) 0.2634(3) -0.0351(3) 0.0159(7) Uani 1 1 d .
O6 O 0.3551(6) 0.1249(3) 0.0695(3) 0.0173(7) Uani 1 1 d .
O7 O 0.7002(7) 0.1016(3) -0.0941(3) 0.0203(7) Uani 1 1 d .
O8 O 0.8342(6) 0.0357(3) 0.1115(3) 0.0219(7) Uani 1 1 d .
O9 O 1.1240(9) -0.0659(3) 0.2818(3) 0.0335(9) Uani 1 1 d .
O10 O 1.2308(6) 0.0504(3) 0.3920(3) 0.0181(7) Uani 1 1 d .
O11 O 1.5614(8) -0.1161(4) 0.3784(5) 0.0438(11) Uani 1 1 d .
H11 H 1.6553 -0.0604 0.3212 0.066 Uiso 1 1 calc R
O12 O 1.1033(7) -0.1774(3) 0.5031(3) 0.0214(7) Uani 1 1 d .
O13 O 0.7394(7) 0.1547(3) 0.3161(3) 0.0212(7) Uani 1 1 d .
N1 N 0.1664(9) 0.5655(4) 0.5764(4) 0.0249(9) Uani 1 1 d .
H1A H 0.1232 0.6427 0.5330 0.030 Uiso 1 1 calc R
C1 C 0.3170(12) 0.5374(5) 0.6656(5) 0.0318(12) Uani 1 1 d .
H1B H 0.3757 0.6010 0.6777 0.038 Uiso 1 1 calc R
C2 C 0.3849(12) 0.4158(6) 0.7388(5) 0.0361(13) Uani 1 1 d .
H2A H 0.4922 0.3960 0.7999 0.043 Uiso 1 1 calc R
C3 C 0.2916(14) 0.3239(6) 0.7203(6) 0.0403(14) Uani 1 1 d .
H3 H 0.3301 0.2404 0.7708 0.048 Uiso 1 1 calc R
C4 C 0.1391(14) 0.3549(5) 0.6260(6) 0.0376(13) Uani 1 1 d .
H4 H 0.0776 0.2922 0.6133 0.045 Uiso 1 1 calc R
C5 C 0.0790(10) 0.4786(4) 0.5513(4) 0.0235(10) Uani 1 1 d .

loop_
_atom_site_aniso_label
_atom_site_aniso_U_11
_atom_site_aniso_U_22
_atom_site_aniso_U_33
_atom_site_aniso_U_23
_atom_site_aniso_U_13
_atom_site_aniso_U_12
Be1 0.015(3) 0.012(2) 0.014(2) -0.007(2) -0.0016(19) -0.0001(19)
Be2 0.019(3) 0.017(3) 0.018(3) -0.012(2) -0.006(2) 0.002(2)
Be3 0.020(3) 0.014(2) 0.013(2) -0.005(2) -0.003(2) -0.001(2)
P1 0.0125(6) 0.0079(5) 0.0091(6) -0.0029(4) -0.0014(4) -0.0010(4)
P2 0.0134(6) 0.0102(6) 0.0179(6) -0.0076(5) -0.0043(4) 0.0002(4)
P3 0.0162(6) 0.0125(6) 0.0111(6) -0.0050(5) -0.0010(4) -0.0016(4)
O1 0.0180(16) 0.0186(15) 0.0106(14) -0.0047(12) -0.0009(11) -0.0004(12)
O2 0.0149(14) 0.0146(14) 0.0158(14) -0.0090(12) -0.0043(11) 0.0021(11)
O3 0.0250(16) 0.0111(15) 0.0120(14) -0.0035(12) -0.0011(12) -0.0004(12)
O4 0.0207(15) 0.0112(14) 0.0110(15) -0.0025(12) -0.0010(11) -0.0024(11)
O5 0.0190(15) 0.0147(15) 0.0177(15) -0.0100(12) -0.0036(12) -0.0010(12)
O6 0.0142(15) 0.0139(14) 0.0266(17) -0.0115(13) -0.0039(12) 0.0002(11)
O7 0.0219(16) 0.0186(15) 0.0279(17) -0.0173(14) -0.0031(13) -0.0001(12)
O8 0.0158(16) 0.0185(16) 0.0242(17) -0.0039(14) -0.0026(13) 0.0003(12)
O9 0.062(3) 0.0239(18) 0.0146(17) -0.0052(14) -0.0108(16) -0.0112(17)
O10 0.0201(15) 0.0150(15) 0.0187(15) -0.0074(12) -0.0024(12) -0.0010(12)
O11 0.022(2) 0.035(2) 0.084(3) -0.038(2) 0.002(2) -0.0001(16)
O12 0.0347(19) 0.0141(15) 0.0142(16) -0.0062(13) 0.0006(13) -0.0034(13)
O13 0.0189(16) 0.0210(16) 0.0204(16) -0.0051(13) -0.0053(12) -0.0035(12)
N1 0.034(2) 0.0180(19) 0.025(2) -0.0101(16) -0.0120(17) 0.0035(16)
C1 0.037(3) 0.034(3) 0.035(3) -0.023(2) -0.012(2) 0.004(2)
C2 0.039(3) 0.041(3) 0.030(3) -0.016(2) -0.017(2) 0.013(2)
C3 0.054(4) 0.027(3) 0.037(3) -0.011(2) -0.019(3) 0.011(3)
C4 0.053(4) 0.019(2) 0.044(3) -0.013(2) -0.023(3) 0.006(2)
C5 0.027(2) 0.020(2) 0.026(2) -0.013(2) -0.004(2) 0.0028(19)

loop_
_atom_type_symbol
_atom_type_description
_atom_type_scat_dispersion_real
_atom_type_scat_dispersion_imag
_atom_type_scat_source
C C 0.0181 0.0091 'International Tables Vol C Tables 4.2.6.8 and 6.1.1.4'
H H 0.0000 0.0000 'International Tables Vol C Tables 4.2.6.8 and 6.1.1.4'
N N 0.0311 0.0180 'International Tables Vol C Tables 4.2.6.8 and 6.1.1.4'
O O 0.0492 0.0322 'International Tables Vol C Tables 4.2.6.8 and 6.1.1.4'
Be Be 0.0038 0.0014 'International Tables Vol C Tables 4.2.6.8 and 6.1.1.4'
P P 0.2955 0.4335 'International Tables Vol C Tables 4.2.6.8 and 6.1.1.4'

loop_
_geom_angle_atom_site_label_1
_geom_angle_atom_site_label_2
_geom_angle_atom_site_label_3
_geom_angle
_geom_angle_site_symmetry_1
_geom_angle_site_symmetry_3
O3 Be1 O5 107.2(3) 2_665 .
O3 Be1 O1 114.4(3) 2_665 .
O5 Be1 O1 111.2(3) . .
O3 Be1 O2 112.0(3) 2_665 1_655
O5 Be1 O2 106.5(3) . 1_655
O1 Be1 O2 105.2(3) . 1_655
O7 Be2 O8 115.6(4) 2_755 .
O7 Be2 O9 108.6(4) 2_755 .
O8 Be2 O9 104.1(4) . .
O7 Be2 O6 107.5(4) 2_755 1_655
O8 Be2 O6 109.7(3) . 1_655
O9 Be2 O6 111.4(3) . 1_655
O4 Be3 O10 112.5(4) 1_655 .
O4 Be3 O12 106.2(3) 1_655 2_756
O10 Be3 O12 112.6(3) . 2_756
O4 Be3 O13 106.4(3) 1_655 .
O10 Be3 O13 110.3(3) . .
O12 Be3 O13 108.5(4) 2_756 .
O3 P1 O4 108.99(16) . .
O3 P1 O1 113.18(18) . .
O4 P1 O1 107.19(17) . .
O3 P1 O2 108.97(16) . .
O4 P1 O2 110.35(16) . .
O1 P1 O2 108.15(16) . .
O5 P2 O7 109.31(17) . .
O5 P2 O8 113.61(18) . .
O7 P2 O8 112.79(18) . .
O5 P2 O6 106.97(16) . .
O7 P2 O6 107.73(17) . .
O8 P2 O6 106.06(17) . .
O9 P3 O10 113.76(19) . .
O9 P3 O12 109.0(2) . .
O10 P3 O12 111.88(17) . .
O9 P3 O11 110.3(3) . .
O10 P3 O11 107.54(19) . .
O12 P3 O11 103.9(2) . .
P1 O1 Be1 136.8(3) . .
P1 O2 Be1 128.9(2) . 1_455
P1 O3 Be1 143.4(3) . 2_665
P1 O4 Be3 139.2(3) . 1_455
P2 O5 Be1 141.3(3) . .
P2 O6 Be2 126.3(3) . 1_455
P2 O7 Be2 139.6(3) . 2_755
P2 O8 Be2 139.0(3) . .
P3 O9 Be2 145.3(4) . .
P3 O10 Be3 138.7(3) . .
P3 O11 H11 109.5 . .
P3 O12 Be3 125.2(3) . 2_756
C1 N1 C5 123.2(4) . .
C1 N1 H1A 118.4 . .
C5 N1 H1A 118.4 . .
N1 C1 C2 120.5(5) . .
N1 C1 H1B 119.8 . .
C2 C1 H1B 119.8 . .
C1 C2 C3 118.5(5) . .
C1 C2 H2A 120.7 . .
C3 C2 H2A 120.7 . .
C2 C3 C4 120.2(5) . .
C2 C3 H3 119.9 . .
C4 C3 H3 119.9 . .
C5 C4 C3 120.2(5) . .
C5 C4 H4 119.9 . .
C3 C4 H4 119.9 . .
N1 C5 C4 117.2(5) . .
N1 C5 C5 118.2(5) . 2_566
C4 C5 C5 124.5(6) . 2_566

loop_
_geom_bond_atom_site_label_1
_geom_bond_atom_site_label_2
_geom_bond_distance
_geom_bond_site_symmetry_2
Be1 O3 1.574(6) 2_665
Be1 O5 1.599(6) .
Be1 O1 1.630(6) .
Be1 O2 1.691(6) 1_655
Be2 O7 1.578(6) 2_755
Be2 O8 1.598(6) .
Be2 O9 1.599(6) .
Be2 O6 1.702(6) 1_655
Be3 O4 1.589(6) 1_655
Be3 O10 1.617(6) .
Be3 O12 1.629(6) 2_756
Be3 O13 1.652(6) .
P1 O3 1.505(3) .
P1 O4 1.521(3) .
P1 O1 1.526(3) .
P1 O2 1.572(3) .
P2 O5 1.507(3) .
P2 O7 1.512(3) .
P2 O8 1.515(3) .
P2 O6 1.594(3) .
P3 O9 1.496(3) .
P3 O10 1.524(3) .
P3 O12 1.524(3) .
P3 O11 1.556(4) .
O2 Be1 1.691(6) 1_455
O3 Be1 1.574(6) 2_665
O4 Be3 1.589(6) 1_455
O6 Be2 1.702(6) 1_455
O7 Be2 1.578(6) 2_755
O11 H11 0.8200 .
O12 Be3 1.629(6) 2_756
N1 C1 1.341(7) .
N1 C5 1.353(6) .
N1 H1A 0.8600 .
C1 C2 1.367(8) .
C1 H1B 0.9300 .
C2 C3 1.369(9) .
C2 H2A 0.9300 .
C3 C4 1.393(8) .
C3 H3 0.9300 .
C4 C5 1.381(7) .
C4 H4 0.9300 .
C5 C5 1.475(9) 2_566

loop_
_geom_torsion_atom_site_label_1
_geom_torsion_atom_site_label_2
_geom_torsion_atom_site_label_3
_geom_torsion_atom_site_label_4
_geom_torsion
_geom_torsion_site_symmetry_1
_geom_torsion_site_symmetry_4
O3 P1 O1 Be1 -81.4(4) . .
O4 P1 O1 Be1 158.4(4) . .
O2 P1 O1 Be1 39.5(4) . .
O3 Be1 O1 P1 58.7(5) 2_665 .
O5 Be1 O1 P1 -62.9(5) . .
O2 Be1 O1 P1 -177.9(3) 1_655 .
O3 P1 O2 Be1 -29.0(4) . 1_455
O4 P1 O2 Be1 90.7(3) . 1_455
O1 P1 O2 Be1 -152.4(3) . 1_455
O4 P1 O3 Be1 176.7(5) . 2_665
O1 P1 O3 Be1 57.5(5) . 2_665
O2 P1 O3 Be1 -62.8(5) . 2_665
O3 P1 O4 Be3 138.4(4) . 1_455
O1 P1 O4 Be3 -98.7(4) . 1_455
O2 P1 O4 Be3 18.8(5) . 1_455
O7 P2 O5 Be1 -177.7(4) . .
O8 P2 O5 Be1 -50.7(5) . .
O6 P2 O5 Be1 66.0(5) . .
O3 Be1 O5 P2 -164.8(3) 2_665 .
O1 Be1 O5 P2 -39.0(6) . .
O2 Be1 O5 P2 75.1(5) 1_655 .
O5 P2 O6 Be2 -178.7(3) . 1_455
O7 P2 O6 Be2 63.8(4) . 1_455
O8 P2 O6 Be2 -57.2(4) . 1_455
O5 P2 O7 Be2 123.3(5) . 2_755
O8 P2 O7 Be2 -4.1(5) . 2_755
O6 P2 O7 Be2 -120.8(5) . 2_755
O5 P2 O8 Be2 -51.5(5) . .
O7 P2 O8 Be2 73.6(5) . .
O6 P2 O8 Be2 -168.7(4) . .
O7 Be2 O8 P2 -87.5(6) 2_755 .
O9 Be2 O8 P2 153.5(4) . .
O6 Be2 O8 P2 34.2(6) 1_655 .
O10 P3 O9 Be2 62.8(6) . .
O12 P3 O9 Be2 -171.6(6) . .
O11 P3 O9 Be2 -58.1(6) . .
O7 Be2 O9 P3 101.0(6) 2_755 .
O8 Be2 O9 P3 -135.4(5) . .
O6 Be2 O9 P3 -17.2(8) 1_655 .
O9 P3 O10 Be3 40.2(5) . .
O12 P3 O10 Be3 -83.9(5) . .
O11 P3 O10 Be3 162.7(4) . .
O4 Be3 O10 P3 -126.2(4) 1_655 .
O12 Be3 O10 P3 113.8(4) 2_756 .
O13 Be3 O10 P3 -7.6(6) . .
O9 P3 O12 Be3 -134.9(4) . 2_756
O10 P3 O12 Be3 -8.2(4) . 2_756
O11 P3 O12 Be3 107.5(4) . 2_756
C5 N1 C1 C2 -1.6(8) . .
N1 C1 C2 C3 -1.1(9) . .
C1 C2 C3 C4 2.1(10) . .
C2 C3 C4 C5 -0.6(10) . .
C1 N1 C5 C4 3.1(8) . .
C1 N1 C5 C5 -178.4(6) . 2_566
C3 C4 C5 N1 -2.0(9) . .
C3 C4 C5 C5 179.6(7) . 2_566
